data_7025546
loop_
_publ_author_name
'Su, Shengqun'
'Guo, Zhiyong'
'Li, Guanghua'
'Deng, Ruiping'
'Song, Shuyan'
'Qin, Chao'
'Pan, Chengling'
'Guo, Huadong'
'Cao, Feng'
'Wang, Song'
'Zhang, Hongjie'

_publ_section_title
;
 Tetracarboxylate-based Co(II), Ni(II) and Cu(II) three-dimensional
 coordination polymers: syntheses, structures and magnetic properties.
;
_journal_issue 38
_journal_name_full 'Dalton transactions (Cambridge, England : 2003)'
_journal_page_first 9123
_journal_page_last 9130
_journal_paper_doi 10.1039/c001655a
_journal_volume 39
_journal_year 2010
_chemical_formula_moiety 'C20 H39 N Ni2 O21'
_chemical_formula_sum 'C20 H39 N Ni2 O21'
_chemical_formula_weight 746.94
_chemical_melting_point ?
_chemical_name_systematic
;
?
;
_space_group_IT_number 14
_symmetry_cell_setting monoclinic
_symmetry_space_group_name_Hall '-P 2ybc'
_symmetry_space_group_name_H-M 'P 1 21/c 1'
_atom_sites_solution_hydrogens geom
_atom_sites_solution_primary direct
_atom_sites_solution_secondary difmap
_audit_creation_method SHELXL-97
_cell_angle_alpha 90.00
_cell_angle_beta 99.91(3)
_cell_angle_gamma 90.00
_cell_formula_units_Z 4
_cell_length_a 10.247(2)
_cell_length_b 15.250(3)
_cell_length_c 20.946(4)
_cell_measurement_reflns_used 6313
_cell_measurement_temperature 200(2)
_cell_measurement_theta_max 26.08
_cell_measurement_theta_min 1.66
_cell_volume 3224.3(11)
_computing_cell_refinement 'Bruker SMART'
_computing_data_collection 'Bruker SMART'
_computing_data_reduction 'Bruker SAINT'
_computing_molecular_graphics SHELXP-97
_computing_publication_material SHELXTL
_computing_structure_refinement 'SHELXL-97 (Sheldrick, 1997)'
_computing_structure_solution 'SHELXS-97 (Sheldrick, 1990)'
_diffrn_ambient_temperature 200(2)
_diffrn_detector_area_resol_mean 9.00cm
_diffrn_measured_fraction_theta_full 0.988
_diffrn_measured_fraction_theta_max 0.988
_diffrn_measurement_device_type 'CCD area detector'
_diffrn_measurement_method 'phi and omega scans'
_diffrn_radiation_monochromator graphite
_diffrn_radiation_source 'fine-focus sealed tube'
_diffrn_radiation_type MoK\a
_diffrn_radiation_wavelength 0.71073
_diffrn_reflns_av_R_equivalents 0.0347
_diffrn_reflns_av_sigmaI/netI 0.0436
_diffrn_reflns_limit_h_max 6
_diffrn_reflns_limit_h_min -12
_diffrn_reflns_limit_k_max 18
_diffrn_reflns_limit_k_min -18
_diffrn_reflns_limit_l_max 24
_diffrn_reflns_limit_l_min -25
_diffrn_reflns_number 17261
_diffrn_reflns_theta_full 26.08
_diffrn_reflns_theta_max 26.08
_diffrn_reflns_theta_min 1.66
_diffrn_standards_decay_% none
_diffrn_standards_interval_count none
_diffrn_standards_interval_time none
_diffrn_standards_number none
_exptl_absorpt_coefficient_mu 1.253
_exptl_absorpt_correction_T_max 0.6819
_exptl_absorpt_correction_T_min 0.5362
_exptl_absorpt_correction_type empirical
_exptl_absorpt_process_details SADABS
_exptl_crystal_colour green
_exptl_crystal_density_diffrn 1.539
_exptl_crystal_density_meas ?
_exptl_crystal_density_method 'not measured'
_exptl_crystal_description block
_exptl_crystal_F_000 1560
_exptl_crystal_size_max 0.65
_exptl_crystal_size_mid 0.41
_exptl_crystal_size_min 0.30
_refine_diff_density_max 1.034
_refine_diff_density_min -1.258
_refine_diff_density_rms 0.169
_refine_ls_extinction_method none
_refine_ls_goodness_of_fit_ref 1.110
_refine_ls_hydrogen_treatment mixed
_refine_ls_matrix_type full
_refine_ls_number_parameters 382
_refine_ls_number_reflns 6313
_refine_ls_number_restraints 10
_refine_ls_restrained_S_all 1.109
_refine_ls_R_factor_all 0.0863
_refine_ls_R_factor_gt 0.0818
_refine_ls_shift/su_max 0.000
_refine_ls_shift/su_mean 0.000
_refine_ls_structure_factor_coef Fsqd
_refine_ls_weighting_details 'calc w=1/[\s^2^(Fo^2^)+(0.0000P)^2^+63.7889P] where P=(Fo^2^+2Fc^2^)/3'
_refine_ls_weighting_scheme calc
_refine_ls_wR_factor_gt 0.2008
_refine_ls_wR_factor_ref 0.2023
_reflns_number_gt 5587
_reflns_number_total 6313
_reflns_threshold_expression >2sigma(I)
_cod_data_source_file c001655a.txt
_cod_data_source_block aaa
_cod_depositor_comments
;
The following automatic conversions were performed:

'_chemical_melting_point' value 'not measured' was changed to '?' -
the value is undefined or not given.

'_symmetry_cell_setting' value
'Monoclinic' changed to 'monoclinic' according to
/home/saulius/struct/CIF-dictionaries/cif_core.dic dictionary named
'cif_core.dic' version 2.4.2 from 2011-04-26.

Automatic conversion script
Id: cif_fix_values 1891 2012-01-12 08:04:46Z andrius 

The following automatic conversions were performed:

'_exptl_crystal_density_meas' value 'none' was changed to '?' - the
value is perceived as not measured.

Automatic conversion script
Id: cif_fix_values 3008 2015-01-20 13:52:24Z robertas 
;
_cod_original_cell_volume 3224.4(11)
_cod_original_sg_symbol_H-M P2(1)/c
_cod_database_code 7025546

loop_
_symmetry_equiv_pos_as_xyz
'x, y, z'
'-x, y+1/2, -z+1/2'
'-x, -y, -z'
'x, -y-1/2, z-1/2'

loop_
_atom_site_label
_atom_site_type_symbol
_atom_site_fract_x
_atom_site_fract_y
_atom_site_fract_z
_atom_site_U_iso_or_equiv
_atom_site_adp_type
_atom_site_occupancy
_atom_site_symmetry_multiplicity
_atom_site_calc_flag
_atom_site_refinement_flags
Ni1 Ni 0.25327(8) 0.26181(5) 0.33127(4) 0.0117(2) Uani 1 1 d .
Ni2 Ni 0.20295(8) 0.14291(5) 0.18574(4) 0.0122(2) Uani 1 1 d .
C1 C 0.4830(6) 0.0217(4) 0.3380(3) 0.0132(13) Uani 1 1 d .
C2 C 0.5496(7) 0.0323(4) 0.4017(3) 0.0143(13) Uani 1 1 d .
H2 H 0.5292 0.0799 0.4260 0.080 Uiso 1 1 calc .
C3 C 0.6460(6) -0.0272(4) 0.4293(3) 0.0120(13) Uani 1 1 d .
C4 C 0.6737(6) -0.0975(4) 0.3922(3) 0.0149(13) Uani 1 1 d .
H4 H 0.7366 -0.1385 0.4103 0.080 Uiso 1 1 calc .
C5 C 0.6099(7) -0.1083(4) 0.3287(3) 0.0147(13) Uani 1 1 d .
C6 C 0.5140(7) -0.0478(5) 0.3012(3) 0.0163(14) Uani 1 1 d .
H6 H 0.4715 -0.0544 0.2585 0.080 Uiso 1 1 calc .
C7 C 0.7231(7) -0.0110(5) 0.4963(3) 0.0149(14) Uani 1 1 d .
H7A H 0.7662 -0.0651 0.5128 0.080 Uiso 1 1 calc .
H7B H 0.6621 0.0056 0.5249 0.080 Uiso 1 1 calc .
C8 C 0.8287(6) 0.0613(4) 0.4976(3) 0.0128(13) Uani 1 1 d .
C9 C 0.8688(7) 0.1079(5) 0.5552(3) 0.0153(14) Uani 1 1 d .
H9 H 0.8326 0.0949 0.5919 0.080 Uiso 1 1 calc .
C10 C 0.9646(7) 0.1747(5) 0.5572(3) 0.0169(14) Uani 1 1 d .
C11 C 1.0183(6) 0.1936(4) 0.5026(3) 0.0137(13) Uani 1 1 d .
H11 H 1.0804 0.2384 0.5037 0.080 Uiso 1 1 calc .
C12 C 0.9792(7) 0.1454(4) 0.4454(3) 0.0134(13) Uani 1 1 d .
C13 C 0.8841(7) 0.0804(5) 0.4439(3) 0.0170(14) Uani 1 1 d .
H13 H 0.8572 0.0491 0.4058 0.080 Uiso 1 1 calc .
C14 C 0.3819(7) 0.0886(4) 0.3088(3) 0.0129(13) Uani 1 1 d .
C15 C 1.0115(7) 0.2240(5) 0.6187(3) 0.0169(14) Uani 1 1 d .
C16 C 1.0443(7) 0.1653(4) 0.3878(3) 0.0149(14) Uani 1 1 d .
C17 C 0.6486(6) -0.1843(4) 0.2895(3) 0.0145(14) Uani 1 1 d .
C18 C 0.4247(8) 0.2714(5) 0.4583(4) 0.0228(16) Uani 1 1 d .
H18 H 0.3923 0.2147 0.4604 0.080 Uiso 1 1 calc .
C19 C 0.5678(11) 0.3873(7) 0.5075(5) 0.047(3) Uani 1 1 d .
H19A H 0.6298 0.3961 0.5469 0.080 Uiso 1 1 calc .
H19B H 0.4982 0.4300 0.5047 0.080 Uiso 1 1 calc .
H19C H 0.6126 0.3937 0.4711 0.080 Uiso 1 1 calc .
C20 C 0.5532(10) 0.2456(7) 0.5642(5) 0.042(2) Uani 1 1 d .
H20A H 0.6174 0.2774 0.5943 0.080 Uiso 1 1 calc .
H20B H 0.5921 0.1922 0.5520 0.080 Uiso 1 1 calc .
H20C H 0.4781 0.2320 0.5843 0.080 Uiso 1 1 calc .
O1 O 0.3296(5) 0.0748(3) 0.2502(2) 0.0227(11) Uani 1 1 d .
O2 O 0.3644(5) 0.1530(3) 0.3431(2) 0.0201(11) Uani 1 1 d .
O3 O 0.9920(6) 0.1901(4) 0.6707(2) 0.0251(12) Uani 1 1 d .
H3 H 1.0218 0.2223 0.7011 0.080 Uiso 1 1 calc .
O4 O 1.0694(5) 0.2960(3) 0.6137(2) 0.0176(10) Uani 1 1 d .
O5 O 1.1422(5) 0.2151(3) 0.3968(2) 0.0165(10) Uani 1 1 d .
O6 O 0.9923(5) 0.1309(3) 0.3344(2) 0.0218(11) Uani 1 1 d .
O7 O 0.6793(5) -0.2528(3) 0.3209(2) 0.0214(11) Uani 1 1 d .
O8 O 0.6474(5) -0.1720(3) 0.2301(2) 0.0185(10) Uani 1 1 d .
O9 O 0.1187(5) 0.2077(3) 0.2556(2) 0.0147(10) Uani 1 1 d D
H9A H 0.046(8) 0.181(8) 0.271(6) 0.080 Uiso 1 1 d D
O10 O 0.3817(5) 0.3154(3) 0.4085(2) 0.0214(11) Uani 1 1 d .
O11 O 0.1463(5) 0.3770(3) 0.3334(3) 0.0213(11) Uani 1 1 d D
O12 O 0.2842(5) 0.0763(4) 0.1162(3) 0.0249(12) Uani 1 1 d D
O13 O 0.0678(5) 0.0415(3) 0.1808(3) 0.0234(11) Uani 1 1 d D
N1 N 0.5109(6) 0.2986(4) 0.5073(3) 0.0234(14) Uani 1 1 d .
O1W O 0.0509(8) 0.4722(4) 0.2219(3) 0.0442(18) Uani 1 1 d .
O2W O 0.2052(8) 0.4268(5) 0.4847(3) 0.052(2) Uani 1 1 d .
O3W O 0.4569(8) 0.4905(6) 0.3550(3) 0.059(2) Uani 1 1 d .
O4W O 0.0875(9) 0.5907(6) 0.4812(4) 0.066(2) Uani 1 1 d .
H11A H 0.142(12) 0.409(6) 0.295(3) 0.080 Uiso 1 1 d D
H11B H 0.191(11) 0.406(6) 0.372(3) 0.080 Uiso 1 1 d D
H12A H 0.284(11) 0.059(7) 0.0705(17) 0.080 Uiso 1 1 d D
H12B H 0.353(9) 0.041(7) 0.144(4) 0.080 Uiso 1 1 d D
H13A H 0.010(9) 0.047(8) 0.140(3) 0.080 Uiso 1 1 d D
H13B H 0.021(9) 0.012(8) 0.210(4) 0.080 Uiso 1 1 d D

loop_
_atom_site_aniso_label
_atom_site_aniso_U_11
_atom_site_aniso_U_22
_atom_site_aniso_U_33
_atom_site_aniso_U_23
_atom_site_aniso_U_13
_atom_site_aniso_U_12
Ni1 0.0141(4) 0.0097(4) 0.0116(4) 0.0004(3) 0.0031(3) 0.0001(3)
Ni2 0.0154(4) 0.0101(4) 0.0111(4) 0.0007(3) 0.0020(3) 0.0001(3)
C1 0.009(3) 0.017(3) 0.013(3) 0.001(3) 0.001(2) -0.001(3)
C2 0.016(3) 0.014(3) 0.012(3) -0.001(3) -0.001(3) -0.001(3)
C3 0.014(3) 0.014(3) 0.008(3) 0.002(2) 0.003(2) -0.004(3)
C4 0.012(3) 0.017(3) 0.016(3) 0.002(3) 0.003(3) 0.001(3)
C5 0.015(3) 0.015(3) 0.013(3) -0.002(3) 0.001(3) 0.001(3)
C6 0.016(3) 0.016(3) 0.015(3) -0.001(3) -0.005(3) 0.001(3)
C7 0.016(3) 0.021(4) 0.007(3) 0.002(3) -0.002(2) -0.007(3)
C8 0.010(3) 0.014(3) 0.013(3) 0.003(3) -0.002(2) -0.002(3)
C9 0.021(3) 0.016(3) 0.010(3) 0.000(3) 0.005(3) -0.001(3)
C10 0.020(3) 0.015(3) 0.015(3) -0.003(3) 0.000(3) -0.004(3)
C11 0.011(3) 0.013(3) 0.016(3) -0.001(3) 0.000(3) -0.005(2)
C12 0.017(3) 0.014(3) 0.009(3) 0.002(2) 0.002(3) 0.001(3)
C13 0.017(3) 0.019(3) 0.014(3) -0.003(3) 0.000(3) -0.003(3)
C14 0.020(3) 0.013(3) 0.007(3) 0.001(2) 0.005(3) 0.002(3)
C15 0.017(3) 0.017(3) 0.017(3) -0.005(3) 0.005(3) 0.000(3)
C16 0.021(3) 0.013(3) 0.011(3) -0.001(2) 0.003(3) -0.003(3)
C17 0.005(3) 0.018(3) 0.020(4) -0.004(3) 0.000(2) -0.002(2)
C18 0.026(4) 0.023(4) 0.020(4) -0.003(3) 0.004(3) 0.000(3)
C19 0.055(6) 0.036(5) 0.045(6) -0.008(4) -0.007(5) -0.021(5)
C20 0.042(5) 0.054(6) 0.029(5) 0.009(4) 0.000(4) -0.011(5)
O1 0.028(3) 0.017(3) 0.020(3) -0.004(2) -0.007(2) 0.011(2)
O2 0.024(3) 0.019(3) 0.016(2) -0.003(2) 0.000(2) 0.008(2)
O3 0.038(3) 0.027(3) 0.010(2) -0.007(2) 0.005(2) -0.016(2)
O4 0.021(2) 0.018(2) 0.013(2) 0.0013(19) 0.0007(19) -0.006(2)
O5 0.017(2) 0.018(2) 0.014(2) 0.0006(19) 0.0031(19) -0.004(2)
O6 0.029(3) 0.023(3) 0.013(2) -0.003(2) 0.004(2) -0.009(2)
O7 0.032(3) 0.014(2) 0.020(3) 0.004(2) 0.010(2) 0.010(2)
O8 0.025(3) 0.019(3) 0.013(2) 0.0003(19) 0.006(2) 0.005(2)
O9 0.014(2) 0.014(2) 0.016(2) -0.0003(19) 0.0042(19) -0.0004(19)
O10 0.024(3) 0.019(3) 0.019(3) -0.004(2) 0.000(2) 0.000(2)
O11 0.025(3) 0.015(3) 0.024(3) 0.001(2) 0.005(2) 0.003(2)
O12 0.027(3) 0.031(3) 0.018(3) -0.005(2) 0.006(2) 0.006(2)
O13 0.023(3) 0.021(3) 0.025(3) 0.000(2) 0.003(2) -0.008(2)
N1 0.025(3) 0.026(3) 0.019(3) -0.002(3) 0.001(3) 0.000(3)
O1W 0.083(5) 0.029(3) 0.022(3) 0.008(3) 0.012(3) 0.016(3)
O2W 0.078(5) 0.053(4) 0.024(3) -0.004(3) 0.005(3) 0.022(4)
O3W 0.075(5) 0.073(5) 0.034(4) -0.018(4) 0.023(4) -0.042(5)
O4W 0.067(5) 0.060(5) 0.079(6) 0.024(5) 0.032(5) 0.023(4)

loop_
_atom_type_symbol
_atom_type_description
_atom_type_scat_dispersion_real
_atom_type_scat_dispersion_imag
_atom_type_scat_source
C C 0.0033 0.0016 'International Tables Vol C Tables 4.2.6.8 and 6.1.1.4'
H H 0.0000 0.0000 'International Tables Vol C Tables 4.2.6.8 and 6.1.1.4'
N N 0.0061 0.0033 'International Tables Vol C Tables 4.2.6.8 and 6.1.1.4'
O O 0.0106 0.0060 'International Tables Vol C Tables 4.2.6.8 and 6.1.1.4'
Ni Ni 0.3393 1.1124 'International Tables Vol C Tables 4.2.6.8 and 6.1.1.4'

loop_
_geom_angle_atom_site_label_1
_geom_angle_atom_site_label_2
_geom_angle_atom_site_label_3
_geom_angle
_geom_angle_site_symmetry_1
_geom_angle_site_symmetry_3
O2 Ni1 O8 98.8(2) . 2_655
O2 Ni1 O5 89.9(2) . 1_455
O8 Ni1 O5 170.6(2) 2_655 1_455
O2 Ni1 O10 87.6(2) . .
O8 Ni1 O10 88.7(2) 2_655 .
O5 Ni1 O10 88.0(2) 1_455 .
O2 Ni1 O11 171.7(2) . .
O8 Ni1 O11 85.3(2) 2_655 .
O5 Ni1 O11 85.6(2) 1_455 .
O10 Ni1 O11 85.2(2) . .
O2 Ni1 O9 93.11(19) . .
O8 Ni1 O9 93.07(19) 2_655 .
O5 Ni1 O9 90.04(19) 1_455 .
O10 Ni1 O9 177.9(2) . .
O11 Ni1 O9 93.9(2) . .
O1 Ni2 O7 97.5(2) . 2_655
O1 Ni2 O12 85.8(2) . .
O7 Ni2 O12 91.2(2) 2_655 .
O1 Ni2 O13 89.8(2) . .
O7 Ni2 O13 172.3(2) 2_655 .
O12 Ni2 O13 86.8(2) . .
O1 Ni2 O9 94.1(2) . .
O7 Ni2 O9 89.9(2) 2_655 .
O12 Ni2 O9 178.8(2) . .
O13 Ni2 O9 92.0(2) . .
O1 Ni2 O4 175.0(2) . 4_465
O7 Ni2 O4 85.6(2) 2_655 4_465
O12 Ni2 O4 90.2(2) . 4_465
O13 Ni2 O4 87.0(2) . 4_465
O9 Ni2 O4 89.77(19) . 4_465
C6 C1 C2 120.0(6) . .
C6 C1 C14 120.1(6) . .
C2 C1 C14 119.8(6) . .
C3 C2 C1 121.0(6) . .
C3 C2 H2 119.5 . .
C1 C2 H2 119.5 . .
C4 C3 C2 118.2(6) . .
C4 C3 C7 121.6(6) . .
C2 C3 C7 120.1(6) . .
C3 C4 C5 121.5(6) . .
C3 C4 H4 119.2 . .
C5 C4 H4 119.2 . .
C4 C5 C6 119.9(6) . .
C4 C5 C17 119.2(6) . .
C6 C5 C17 120.9(6) . .
C1 C6 C5 119.4(6) . .
C1 C6 H6 120.3 . .
C5 C6 H6 120.3 . .
C3 C7 C8 112.8(5) . .
C3 C7 H7A 109.0 . .
C8 C7 H7A 109.0 . .
C3 C7 H7B 109.0 . .
C8 C7 H7B 109.0 . .
H7A C7 H7B 107.8 . .
C13 C8 C9 119.8(6) . .
C13 C8 C7 121.6(6) . .
C9 C8 C7 118.6(6) . .
C8 C9 C10 119.4(6) . .
C8 C9 H9 120.3 . .
C10 C9 H9 120.3 . .
C11 C10 C9 120.1(6) . .
C11 C10 C15 119.5(6) . .
C9 C10 C15 120.4(6) . .
C10 C11 C12 120.0(6) . .
C10 C11 H11 120.0 . .
C12 C11 H11 120.0 . .
C13 C12 C11 119.3(6) . .
C13 C12 C16 122.1(6) . .
C11 C12 C16 118.5(6) . .
C8 C13 C12 121.3(6) . .
C8 C13 H13 119.3 . .
C12 C13 H13 119.3 . .
O2 C14 O1 127.5(6) . .
O2 C14 C1 117.1(6) . .
O1 C14 C1 115.2(6) . .
O3 C15 O4 125.3(6) . .
O3 C15 C10 117.7(6) . .
O4 C15 C10 116.9(6) . .
O5 C16 O6 126.3(6) . .
O5 C16 C12 117.2(6) . .
O6 C16 C12 116.5(6) . .
O7 C17 O8 127.3(6) . .
O7 C17 C5 114.9(6) . .
O8 C17 C5 117.7(6) . .
O10 C18 N1 125.4(7) . .
O10 C18 H18 117.3 . .
N1 C18 H18 117.3 . .
N1 C19 H19A 109.5 . .
N1 C19 H19B 109.5 . .
H19A C19 H19B 109.5 . .
N1 C19 H19C 109.5 . .
H19A C19 H19C 109.5 . .
H19B C19 H19C 109.5 . .
N1 C20 H20A 109.5 . .
N1 C20 H20B 109.5 . .
H20A C20 H20B 109.5 . .
N1 C20 H20C 109.5 . .
H20A C20 H20C 109.5 . .
H20B C20 H20C 109.5 . .
C14 O1 Ni2 133.2(4) . .
C14 O2 Ni1 135.7(5) . .
C15 O3 H3 109.5 . .
C15 O4 Ni2 126.3(4) . 4_666
C16 O5 Ni1 129.3(4) . 1_655
C17 O7 Ni2 136.5(5) . 2_645
C17 O8 Ni1 129.0(4) . 2_645
Ni2 O9 Ni1 115.1(2) . .
Ni2 O9 H9A 119(8) . .
Ni1 O9 H9A 112(8) . .
C18 O10 Ni1 121.6(5) . .
Ni1 O11 H11A 112(8) . .
Ni1 O11 H11B 103(7) . .
H11A O11 H11B 115(3) . .
Ni2 O12 H12A 151(6) . .
Ni2 O12 H12B 101(6) . .
H12A O12 H12B 108(3) . .
Ni2 O13 H13A 107(7) . .
Ni2 O13 H13B 137(7) . .
H13A O13 H13B 108(3) . .
C18 N1 C20 122.6(7) . .
C18 N1 C19 120.7(7) . .
C20 N1 C19 116.7(7) . .

loop_
_geom_bond_atom_site_label_1
_geom_bond_atom_site_label_2
_geom_bond_distance
_geom_bond_site_symmetry_2
Ni1 O2 2.003(5) .
Ni1 O8 2.039(5) 2_655
Ni1 O5 2.056(5) 1_455
Ni1 O10 2.069(5) .
Ni1 O11 2.075(5) .
Ni1 O9 2.084(5) .
Ni2 O1 1.997(5) .
Ni2 O7 2.016(5) 2_655
Ni2 O12 2.066(5) .
Ni2 O13 2.067(5) .
Ni2 O9 2.074(5) .
Ni2 O4 2.075(5) 4_465
C1 C6 1.380(10) .
C1 C2 1.400(9) .
C1 C14 1.506(9) .
C2 C3 1.392(9) .
C2 H2 0.9300 .
C3 C4 1.382(9) .
C3 C7 1.508(9) .
C4 C5 1.388(9) .
C4 H4 0.9300 .
C5 C6 1.398(9) .
C5 C17 1.512(9) .
C6 H6 0.9300 .
C7 C8 1.543(9) .
C7 H7A 0.9700 .
C7 H7B 0.9700 .
C8 C13 1.376(9) .
C8 C9 1.400(9) .
C9 C10 1.411(10) .
C9 H9 0.9300 .
C10 C11 1.384(10) .
C10 C15 1.496(9) .
C11 C12 1.404(9) .
C11 H11 0.9300 .
C12 C13 1.387(10) .
C12 C16 1.506(9) .
C13 H13 0.9300 .
C14 O2 1.248(8) .
C14 O1 1.270(8) .
C15 O3 1.253(9) .
C15 O4 1.261(8) .
C16 O5 1.246(8) .
C16 O6 1.267(8) .
C17 O7 1.246(9) .
C17 O8 1.256(8) .
C18 O10 1.256(9) .
C18 N1 1.301(10) .
C18 H18 0.9300 .
C19 N1 1.473(11) .
C19 H19A 0.9600 .
C19 H19B 0.9600 .
C19 H19C 0.9600 .
C20 N1 1.445(11) .
C20 H20A 0.9600 .
C20 H20B 0.9600 .
C20 H20C 0.9600 .
O3 H3 0.8200 .
O4 Ni2 2.075(5) 4_666
O5 Ni1 2.056(5) 1_655
O7 Ni2 2.016(5) 2_645
O8 Ni1 2.039(5) 2_645
O9 H9A 0.95(2) .
O11 H11A 0.94(2) .
O11 H11B 0.95(2) .
O12 H12A 0.99(2) .
O12 H12B 0.99(2) .
O13 H13A 0.96(2) .
O13 H13B 0.95(2) .

loop_
_geom_hbond_atom_site_label_D
_geom_hbond_atom_site_label_H
_geom_hbond_atom_site_label_A
_geom_hbond_distance_DH
_geom_hbond_distance_HA
_geom_hbond_distance_DA
_geom_hbond_angle_DHA
_geom_hbond_site_symmetry_A
O3 H3 O9 0.82 1.74 2.546(7) 165.8 4_666
O9 H9A O6 0.95(2) 1.71(7) 2.551(7) 146(11) 1_455
O11 H11A O1W 0.94(2) 1.90(6) 2.782(8) 153(11) .
O11 H11B O2W 0.95(2) 2.37(6) 3.213(8) 147(9) .
O12 H12A O2W 0.99(2) 1.85(6) 2.734(8) 146(8) 4_565
O12 H12B O3W 0.99(2) 2.09(7) 2.926(9) 141(9) 2_645
O13 H13A O4W 0.96(2) 2.65(4) 3.571(11) 162(8) 2_545
O13 H13B O1W 0.95(2) 1.82(3) 2.757(8) 168(10) 2_545
